data_1544374
loop_
_publ_author_name
'Komatsu, K.'
'Sano, A.'
'Momma, K.'
'Ohtani, E.'
'Kudoh, Y.'

_publ_section_title
;
 Crystal structures of high-pressure phases in the alumina-water system:
 II. powder X-ray diffraction study of a new dense aluminum deuteroxide,
 delta-Al(OD)3
;
_journal_name_full 'Z. Kristallogr.'
_journal_page_first 13
_journal_page_last 22
_journal_volume 222
_journal_year 2007
_chemical_formula_sum 'Al D3 O3'
_chemical_name_common delta-Al(OD)3
_space_group_IT_number 62
_space_group_name_H-M_alt 'P n a m'
_symmetry_space_group_name_Hall '-P 2c 2n'
_symmetry_space_group_name_H-M 'P n a m'
_cell_angle_alpha 90
_cell_angle_beta 90
_cell_angle_gamma 90
_cell_formula_units_Z 4
_cell_length_a 5.14036(9)
_cell_length_b 5.06489(9)
_cell_length_c 7.25745(13)
_cell_volume 188.950(6)
_cod_data_source_file AlOD3-delta.cif
_cod_data_source_block delta-Al(OD)3
_cod_original_formula_sum 'Al O3 D3'
_cod_database_code 1544374

loop_
_space_group_symop_operation_xyz
'x, y, z'
'-x, -y, -z'
'-x+1/2, y+1/2, -z'
'x+1/2, -y+1/2, z'
'-x, -y, z+1/2'
'x, y, -z+1/2'
'x+1/2, -y+1/2, -z+1/2'
'-x+1/2, y+1/2, z+1/2'

loop_
_atom_site_label
_atom_site_occupancy
_atom_site_fract_x
_atom_site_fract_y
_atom_site_fract_z
_atom_site_adp_type
_atom_site_U_iso_or_equiv
_atom_site_type_symbol
Al 1.0 0.500000 0.000000 0.000000 Uiso 0.006270 Al
O1 1.0 0.9628(4) 0.3867(2) 0.250000 Uiso 0.006180 O
O2 1.0 0.3159(2) 0.67580(10) 0.05940(10) Uiso 0.006180 O
D1 0.5000 0.820(14) 0.307(8) 0.250000 Uiso 0.019000 D
D2 0.5000 0.603(15) 0.202(8) 0.250000 Uiso 0.019000 D
D3 0.5000 0.816(5) 0.181(4) 0.824(4) Uiso 0.019000 D
D4 0.5000 0.573(6) 0.427(5) 0.528(5) Uiso 0.019000 D
